data_4302622
loop_
_publ_author_name
'Andrew G. Tennyson'
'Evelyn L. Rosen'
'Mary S. Collins'
'Vincent M. Lynch'
'Christopher W. Bielawski'

_publ_section_title
;
Bimetallic N-Heterocyclic Carbene-Iridium Complexes: Investigating
Metal-Metal and Metal-Ligand Communication via Electrochemistry and
Phosphorescence Spectroscopy
;
_journal_name_full 'Inorganic Chemistry'
_journal_page_first 6924
_journal_page_last 6933
_journal_paper_doi 10.1021/ic900391q
_journal_volume 48
_journal_year 2009
_chemical_formula_moiety '2 C11 H8 N 1-, C14 H11 N2 1-, Ir 3+, C4 H8 O'
_chemical_formula_sum 'C40 H35 Ir N4 O'
_chemical_formula_weight 779.92
_chemical_name_systematic
;
 ?
;
_space_group_IT_number 14
_symmetry_cell_setting monoclinic
_symmetry_space_group_name_Hall '-P 2yn'
_symmetry_space_group_name_H-M 'P 1 21/n 1'
_atom_sites_solution_hydrogens geom
_atom_sites_solution_primary direct
_atom_sites_solution_secondary difmap
_audit_creation_method SHELXL-97
_cell_angle_alpha 90.00
_cell_angle_beta 96.359(2)
_cell_angle_gamma 90.00
_cell_formula_units_Z 4
_cell_length_a 15.7850(8)
_cell_length_b 9.2310(4)
_cell_length_c 22.2770(12)
_cell_measurement_reflns_used 3079
_cell_measurement_temperature 153(2)
_cell_measurement_theta_max 27.5
_cell_measurement_theta_min 2.0
_cell_volume 3226.0(3)
_computing_cell_refinement 'Collect software, Nonius B.V. 1998'
_computing_data_collection 'Collect software, Nonius B.V. 1998'
_computing_data_reduction
;
DENZO and Scalepack (Otwinoski and Minor, 1997)
;
_computing_molecular_graphics 'XP SHELXTL/PC, Siemens Analytical'
_computing_structure_refinement 'XL SHELXTL/PC, Siemens Analytical'
_computing_structure_solution
;

SIR97 - Altomare A., Burla M.C., Camalli M., Cascarano G.L., Giacovazzo C., 
Guagliardi A., Moliterni A.G.G., Polidori G.,Spagna R.
;
_diffrn_ambient_temperature 153(2)
_diffrn_measured_fraction_theta_full 0.983
_diffrn_measured_fraction_theta_max 0.983
_diffrn_measurement_device_type 'Nonius Kappa CCD'
_diffrn_measurement_method \w-scans
_diffrn_radiation_monochromator graphite
_diffrn_radiation_source 'fine-focus sealed tube'
_diffrn_radiation_type MoK\a
_diffrn_radiation_wavelength 0.71070
_diffrn_reflns_av_R_equivalents 0.1135
_diffrn_reflns_av_sigmaI/netI 0.1010
_diffrn_reflns_limit_h_max 18
_diffrn_reflns_limit_h_min -18
_diffrn_reflns_limit_k_max 10
_diffrn_reflns_limit_k_min -8
_diffrn_reflns_limit_l_max 26
_diffrn_reflns_limit_l_min -26
_diffrn_reflns_number 19875
_diffrn_reflns_theta_full 24.98
_diffrn_reflns_theta_max 24.98
_diffrn_reflns_theta_min 2.92
_exptl_absorpt_coefficient_mu 4.178
_exptl_absorpt_correction_T_max 0.840
_exptl_absorpt_correction_T_min 0.457
_exptl_absorpt_correction_type analytical
_exptl_absorpt_process_details
;
(see. N.W. Alcock (1970). Cryst. Computing, p271)
;
_exptl_crystal_colour yellow
_exptl_crystal_density_diffrn 1.606
_exptl_crystal_density_method 'not measured'
_exptl_crystal_description needles
_exptl_crystal_F_000 1552
_exptl_crystal_size_max 0.36
_exptl_crystal_size_mid 0.07
_exptl_crystal_size_min 0.02
_refine_diff_density_max 2.803
_refine_diff_density_min -0.928
_refine_diff_density_rms 0.149
_refine_ls_extinction_method none
_refine_ls_goodness_of_fit_ref 1.010
_refine_ls_hydrogen_treatment constr
_refine_ls_matrix_type full
_refine_ls_number_parameters 371
_refine_ls_number_reflns 5570
_refine_ls_number_restraints 0
_refine_ls_restrained_S_all 1.010
_refine_ls_R_factor_all 0.0898
_refine_ls_R_factor_gt 0.0559
_refine_ls_shift/su_max 0.038
_refine_ls_shift/su_mean 0.003
_refine_ls_structure_factor_coef Fsqd
_refine_ls_weighting_details 'calc w=1/[\s^2^(Fo^2^)+(0.0656P)^2^] where P=(Fo^2^+2Fc^2^)/3'
_refine_ls_weighting_scheme calc
_refine_ls_wR_factor_gt 0.1254
_refine_ls_wR_factor_ref 0.1387
_reflns_number_gt 3835
_reflns_number_total 5570
_reflns_threshold_expression >2sigma(I)
_cod_data_source_file ic900391q_si_002_2.cif
_cod_data_source_block elr3-ir
_cod_depositor_comments
;
The following automatic conversions were performed:
'_symmetry_cell_setting' value 'Monoclinic' changed to 'monoclinic'
according to '/home/saulius/struct/CIF-dictionaries/cif_core.dic'
dictionary named 'cif_core.dic' version 2.4.1 from 2010-06-29.

Automatic conversion script
Id: cif_fix_enum 1527 2010-12-29 10:47:43Z saulius 
;
_cod_database_code 4302622

loop_
_symmetry_equiv_pos_as_xyz
'x, y, z'
'-x+1/2, y+1/2, -z+1/2'
'-x, -y, -z'
'x-1/2, -y-1/2, z-1/2'

loop_
_atom_site_label
_atom_site_type_symbol
_atom_site_fract_x
_atom_site_fract_y
_atom_site_fract_z
_atom_site_U_iso_or_equiv
_atom_site_adp_type
_atom_site_occupancy
_atom_site_symmetry_multiplicity
_atom_site_calc_flag
_atom_site_refinement_flags
_atom_site_disorder_assembly
_atom_site_disorder_group
Ir1 Ir 0.74333(2) 0.76557(3) 0.571180(15) 0.03789(16) Uani 1 1 d . . .
N2 N 0.7167(4) 0.9612(7) 0.5297(3) 0.0417(18) Uani 1 1 d . . .
N3 N 0.7608(4) 0.5826(7) 0.6237(3) 0.0415(18) Uani 1 1 d . . .
N4 N 0.9258(5) 0.7329(7) 0.5223(4) 0.0455(19) Uani 1 1 d . . .
N5 N 0.8170(4) 0.6472(7) 0.4658(3) 0.0425(17) Uani 1 1 d . . .
C6 C 0.8406(5) 0.7141(9) 0.5201(4) 0.037(2) Uani 1 1 d . . .
C7 C 0.9570(6) 0.6758(10) 0.4713(5) 0.050(2) Uani 1 1 d . . .
C8 C 1.0379(6) 0.6749(12) 0.4558(5) 0.062(3) Uani 1 1 d . . .
H8 H 1.0843 0.7130 0.4818 0.074 Uiso 1 1 calc R . .
C9 C 1.0492(6) 0.6158(12) 0.4004(5) 0.072(3) Uani 1 1 d . . .
H9 H 1.1045 0.6153 0.3874 0.086 Uiso 1 1 calc R . .
C10 C 0.9825(7) 0.5579(13) 0.3640(5) 0.078(3) Uani 1 1 d . . .
H10 H 0.9924 0.5172 0.3262 0.094 Uiso 1 1 calc R . .
C11 C 0.9020(7) 0.5574(12) 0.3809(5) 0.073(3) Uani 1 1 d . . .
H11 H 0.8561 0.5145 0.3559 0.088 Uiso 1 1 calc R . .
C12 C 0.8890(6) 0.6209(9) 0.4354(4) 0.047(2) Uani 1 1 d . . .
C13 C 0.9803(6) 0.8012(12) 0.5714(5) 0.063(3) Uani 1 1 d . . .
H13A H 0.9857 0.9047 0.5629 0.094 Uiso 1 1 calc R . .
H13B H 1.0368 0.7559 0.5750 0.094 Uiso 1 1 calc R . .
H13C H 0.9549 0.7887 0.6093 0.094 Uiso 1 1 calc R . .
C14 C 0.7276(5) 0.6194(10) 0.4503(4) 0.044(2) Uani 1 1 d . . .
C15 C 0.6768(5) 0.6632(8) 0.4954(4) 0.038(2) Uani 1 1 d . . .
C16 C 0.5908(5) 0.6363(9) 0.4829(4) 0.043(2) Uani 1 1 d . . .
H16 H 0.5539 0.6594 0.5124 0.052 Uiso 1 1 calc R . .
C17 C 0.5567(6) 0.5764(9) 0.4284(4) 0.049(2) Uani 1 1 d . . .
H17 H 0.4967 0.5640 0.4205 0.059 Uiso 1 1 calc R . .
C18 C 0.6070(6) 0.5357(9) 0.3866(4) 0.051(2) Uani 1 1 d . . .
H18 H 0.5828 0.4899 0.3506 0.061 Uiso 1 1 calc R . .
C19 C 0.6941(6) 0.5603(10) 0.3959(4) 0.050(2) Uani 1 1 d . . .
H19 H 0.7298 0.5370 0.3656 0.060 Uiso 1 1 calc R . .
C20 C 0.7616(6) 1.0261(10) 0.4899(4) 0.056(3) Uani 1 1 d . . .
H20 H 0.8106 0.9773 0.4790 0.068 Uiso 1 1 calc R . .
C21 C 0.7422(6) 1.1572(11) 0.4637(5) 0.059(3) Uani 1 1 d . . .
H21 H 0.7784 1.2015 0.4377 0.071 Uiso 1 1 calc R . .
C22 C 0.6666(7) 1.2240(11) 0.4768(5) 0.063(3) Uani 1 1 d . . .
H22 H 0.6492 1.3137 0.4585 0.076 Uiso 1 1 calc R . .
C23 C 0.6195(6) 1.1604(10) 0.5152(5) 0.058(3) Uani 1 1 d . . .
H23 H 0.5677 1.2053 0.5231 0.070 Uiso 1 1 calc R . .
C24 C 0.6431(6) 1.0304(9) 0.5443(4) 0.050(2) Uani 1 1 d . . .
C25 C 0.5978(5) 0.9517(9) 0.5884(4) 0.044(2) Uani 1 1 d . . .
C26 C 0.6344(5) 0.8210(10) 0.6095(4) 0.043(2) Uani 1 1 d . . .
C27 C 0.5931(6) 0.7434(9) 0.6508(4) 0.044(2) Uani 1 1 d . . .
H27 H 0.6148 0.6524 0.6652 0.053 Uiso 1 1 calc R . .
C28 C 0.5180(6) 0.8012(13) 0.6715(4) 0.057(3) Uani 1 1 d . . .
H28 H 0.4909 0.7495 0.7009 0.068 Uiso 1 1 calc R . .
C29 C 0.4841(6) 0.9291(11) 0.6498(5) 0.058(3) Uani 1 1 d . . .
H29 H 0.4328 0.9641 0.6633 0.069 Uiso 1 1 calc R . .
C30 C 0.5239(6) 1.0082(10) 0.6083(5) 0.060(3) Uani 1 1 d . . .
H30 H 0.5015 1.0987 0.5936 0.072 Uiso 1 1 calc R . .
C31 C 0.7215(5) 0.4565(9) 0.6109(4) 0.045(2) Uani 1 1 d . . .
H31 H 0.6858 0.4459 0.5739 0.054 Uiso 1 1 calc R . .
C32 C 0.7322(5) 0.3387(10) 0.6514(4) 0.048(2) Uani 1 1 d . . .
H32 H 0.7067 0.2478 0.6406 0.058 Uiso 1 1 calc R . .
C33 C 0.7799(6) 0.3560(11) 0.7070(5) 0.058(3) Uani 1 1 d . . .
H33 H 0.7861 0.2786 0.7353 0.069 Uiso 1 1 calc R . .
C34 C 0.8177(5) 0.4867(11) 0.7202(4) 0.049(2) Uani 1 1 d . . .
H34 H 0.8503 0.4994 0.7583 0.059 Uiso 1 1 calc R . .
C35 C 0.8101(5) 0.6021(10) 0.6798(4) 0.045(2) Uani 1 1 d . . .
C36 C 0.8456(6) 0.7456(9) 0.6892(4) 0.045(2) Uani 1 1 d . . .
C37 C 0.9037(6) 0.7810(11) 0.7392(5) 0.055(3) Uani 1 1 d . . .
H37 H 0.9229 0.7094 0.7682 0.065 Uiso 1 1 calc R . .
C38 C 0.9330(6) 0.9234(12) 0.7456(5) 0.059(3) Uani 1 1 d . . .
H38 H 0.9734 0.9476 0.7789 0.071 Uiso 1 1 calc R . .
C39 C 0.9053(6) 1.0280(12) 0.7055(5) 0.071(3) Uani 1 1 d . . .
H39 H 0.9243 1.1250 0.7118 0.085 Uiso 1 1 calc R . .
C40 C 0.8484(6) 0.9927(10) 0.6546(5) 0.055(3) Uani 1 1 d . . .
H40 H 0.8297 1.0654 0.6260 0.066 Uiso 1 1 calc R . .
C41 C 0.8192(5) 0.8502(10) 0.6461(4) 0.044(2) Uani 1 1 d . . .

loop_
_atom_site_aniso_label
_atom_site_aniso_U_11
_atom_site_aniso_U_22
_atom_site_aniso_U_33
_atom_site_aniso_U_23
_atom_site_aniso_U_13
_atom_site_aniso_U_12
Ir1 0.0334(2) 0.0439(2) 0.0358(2) -0.00087(17) 0.00129(15) 0.00260(15)
N2 0.037(4) 0.049(4) 0.036(5) -0.001(4) -0.009(4) 0.000(3)
N3 0.040(4) 0.047(4) 0.038(5) 0.007(3) 0.005(4) 0.011(3)
N4 0.033(4) 0.062(5) 0.040(5) -0.007(4) 0.000(4) -0.004(3)
N5 0.035(4) 0.051(4) 0.041(5) -0.006(4) -0.001(3) -0.002(3)
C6 0.031(5) 0.047(5) 0.033(5) -0.006(4) 0.007(4) -0.003(4)
C7 0.035(6) 0.053(6) 0.063(7) -0.002(5) 0.010(5) -0.003(5)
C8 0.047(6) 0.073(7) 0.063(7) -0.007(6) -0.001(5) -0.009(5)
C9 0.041(6) 0.106(9) 0.074(9) -0.006(7) 0.028(6) -0.004(6)
C10 0.055(7) 0.119(10) 0.064(8) -0.019(7) 0.020(6) 0.009(7)
C11 0.057(7) 0.094(8) 0.070(8) -0.017(7) 0.014(6) -0.003(6)
C12 0.039(5) 0.055(6) 0.048(6) -0.001(5) 0.014(5) 0.007(4)
C13 0.041(6) 0.084(7) 0.062(7) -0.018(6) -0.004(5) -0.001(5)
C14 0.045(6) 0.058(6) 0.027(5) 0.011(4) -0.003(4) -0.005(4)
C15 0.038(5) 0.026(4) 0.046(6) 0.004(4) -0.006(4) -0.003(4)
C16 0.042(5) 0.052(5) 0.036(6) 0.008(4) 0.004(4) 0.005(4)
C17 0.035(5) 0.055(6) 0.055(7) 0.009(5) -0.004(5) 0.002(4)
C18 0.056(6) 0.050(6) 0.044(6) -0.001(5) -0.001(5) -0.005(5)
C19 0.047(6) 0.065(6) 0.038(6) -0.001(5) 0.007(5) 0.004(5)
C20 0.053(6) 0.058(6) 0.057(7) 0.009(5) 0.006(5) 0.007(5)
C21 0.049(6) 0.066(7) 0.062(7) 0.011(6) 0.001(5) -0.010(5)
C22 0.065(8) 0.058(6) 0.063(7) 0.008(6) -0.007(6) -0.005(5)
C23 0.053(6) 0.051(6) 0.067(7) 0.005(6) -0.008(5) 0.004(5)
C24 0.052(6) 0.041(5) 0.052(6) 0.000(5) -0.011(5) 0.004(4)
C25 0.039(5) 0.042(5) 0.049(6) 0.001(4) 0.001(4) 0.010(4)
C26 0.018(4) 0.061(6) 0.050(6) -0.019(5) -0.002(4) 0.009(4)
C27 0.032(5) 0.058(6) 0.042(5) -0.002(4) 0.004(4) -0.003(4)
C28 0.044(6) 0.078(7) 0.048(7) 0.000(6) 0.003(5) -0.010(5)
C29 0.048(6) 0.062(7) 0.063(7) -0.004(6) 0.010(5) 0.007(5)
C30 0.055(7) 0.048(6) 0.073(8) -0.005(6) -0.013(6) 0.017(5)
C31 0.042(5) 0.040(5) 0.053(6) -0.011(5) 0.008(5) -0.004(4)
C32 0.037(5) 0.051(6) 0.056(7) -0.004(5) 0.003(5) 0.002(4)
C33 0.052(6) 0.064(7) 0.060(7) 0.014(6) 0.019(6) 0.015(5)
C34 0.040(6) 0.073(7) 0.035(6) 0.012(5) 0.008(4) 0.012(5)
C35 0.037(5) 0.065(6) 0.033(6) -0.007(5) 0.002(4) 0.017(4)
C36 0.048(6) 0.057(6) 0.031(5) -0.010(4) 0.002(4) 0.017(4)
C37 0.048(6) 0.068(6) 0.045(6) -0.005(5) -0.009(5) 0.008(5)
C38 0.039(6) 0.077(7) 0.059(7) -0.014(6) -0.005(5) 0.009(5)
C39 0.050(7) 0.064(7) 0.092(9) -0.025(7) -0.020(6) 0.002(5)
C40 0.055(6) 0.055(6) 0.053(7) -0.010(5) 0.003(5) 0.005(5)
C41 0.032(5) 0.052(6) 0.046(6) -0.005(5) -0.008(4) 0.006(4)

loop_
_atom_type_symbol
_atom_type_description
_atom_type_scat_dispersion_real
_atom_type_scat_dispersion_imag
_atom_type_scat_source
C C 0.0033 0.0016 'International Tables Vol C Tables 4.2.6.8 and 6.1.1.4'
H H 0.0000 0.0000 'International Tables Vol C Tables 4.2.6.8 and 6.1.1.4'
N N 0.0061 0.0033 'International Tables Vol C Tables 4.2.6.8 and 6.1.1.4'
O O 0.0106 0.0060 'International Tables Vol C Tables 4.2.6.8 and 6.1.1.4'
Ir Ir -1.4442 7.9887 'International Tables Vol C Tables 4.2.6.8 and 6.1.1.4'

loop_
_geom_angle_atom_site_label_1
_geom_angle_atom_site_label_2
_geom_angle_atom_site_label_3
_geom_angle
_geom_angle_site_symmetry_1
_geom_angle_site_symmetry_3
_geom_angle_publ_flag
N2 Ir1 N3 171.0(3) . . ?
N2 Ir1 C6 94.7(3) . . ?
N3 Ir1 C6 93.7(3) . . ?
N2 Ir1 C26 80.2(3) . . ?
N3 Ir1 C26 91.9(3) . . ?
C6 Ir1 C26 171.0(3) . . ?
N2 Ir1 C41 95.8(3) . . ?
N3 Ir1 C41 79.9(3) . . ?
C6 Ir1 C41 97.5(3) . . ?
C26 Ir1 C41 90.4(3) . . ?
N2 Ir1 C15 88.5(3) . . ?
N3 Ir1 C15 96.4(3) . . ?
C6 Ir1 C15 77.9(3) . . ?
C26 Ir1 C15 94.4(3) . . ?
C41 Ir1 C15 174.0(3) . . ?
C20 N2 C24 117.8(8) . . ?
C20 N2 Ir1 126.6(6) . . ?
C24 N2 Ir1 115.6(6) . . ?
C31 N3 C35 120.0(8) . . ?
C31 N3 Ir1 124.4(6) . . ?
C35 N3 Ir1 115.2(6) . . ?
C6 N4 C7 111.3(7) . . ?
C6 N4 C13 125.7(8) . . ?
C7 N4 C13 123.0(7) . . ?
C6 N5 C12 110.4(7) . . ?
C6 N5 C14 117.0(7) . . ?
C12 N5 C14 132.6(7) . . ?
N4 C6 N5 105.1(7) . . ?
N4 C6 Ir1 138.5(6) . . ?
N5 C6 Ir1 116.4(6) . . ?
C12 C7 C8 123.3(10) . . ?
C12 C7 N4 107.1(8) . . ?
C8 C7 N4 129.6(9) . . ?
C7 C8 C9 116.6(9) . . ?
C7 C8 H8 121.7 . . ?
C9 C8 H8 121.7 . . ?
C10 C9 C8 121.3(9) . . ?
C10 C9 H9 119.3 . . ?
C8 C9 H9 119.3 . . ?
C9 C10 C11 121.2(11) . . ?
C9 C10 H10 119.4 . . ?
C11 C10 H10 119.4 . . ?
C10 C11 C12 118.3(10) . . ?
C10 C11 H11 120.9 . . ?
C12 C11 H11 120.9 . . ?
C7 C12 C11 119.2(9) . . ?
C7 C12 N5 106.2(8) . . ?
C11 C12 N5 134.6(9) . . ?
N4 C13 H13A 109.5 . . ?
N4 C13 H13B 109.5 . . ?
H13A C13 H13B 109.5 . . ?
N4 C13 H13C 109.5 . . ?
H13A C13 H13C 109.5 . . ?
H13B C13 H13C 109.5 . . ?
C19 C14 C15 123.1(8) . . ?
C19 C14 N5 123.5(8) . . ?
C15 C14 N5 113.4(7) . . ?
C16 C15 C14 115.4(8) . . ?
C16 C15 Ir1 129.4(7) . . ?
C14 C15 Ir1 115.2(6) . . ?
C15 C16 C17 121.9(8) . . ?
C15 C16 H16 119.1 . . ?
C17 C16 H16 119.1 . . ?
C18 C17 C16 121.0(9) . . ?
C18 C17 H17 119.5 . . ?
C16 C17 H17 119.5 . . ?
C17 C18 C19 120.3(9) . . ?
C17 C18 H18 119.8 . . ?
C19 C18 H18 119.9 . . ?
C14 C19 C18 118.2(9) . . ?
C14 C19 H19 120.9 . . ?
C18 C19 H19 120.9 . . ?
N2 C20 C21 124.8(9) . . ?
N2 C20 H20 117.6 . . ?
C21 C20 H20 117.6 . . ?
C20 C21 C22 117.2(10) . . ?
C20 C21 H21 121.4 . . ?
C22 C21 H21 121.4 . . ?
C23 C22 C21 119.3(10) . . ?
C23 C22 H22 120.3 . . ?
C21 C22 H22 120.3 . . ?
C22 C23 C24 122.6(10) . . ?
C22 C23 H23 118.7 . . ?
C24 C23 H23 118.7 . . ?
N2 C24 C23 118.1(9) . . ?
N2 C24 C25 114.2(7) . . ?
C23 C24 C25 127.7(9) . . ?
C30 C25 C26 123.2(9) . . ?
C30 C25 C24 120.9(8) . . ?
C26 C25 C24 115.9(8) . . ?
C27 C26 C25 117.5(8) . . ?
C27 C26 Ir1 128.3(7) . . ?
C25 C26 Ir1 114.1(7) . . ?
C26 C27 C28 119.4(9) . . ?
C26 C27 H27 120.3 . . ?
C28 C27 H27 120.3 . . ?
C29 C28 C27 121.3(10) . . ?
C29 C28 H28 119.4 . . ?
C27 C28 H28 119.4 . . ?
C28 C29 C30 120.3(9) . . ?
C28 C29 H29 119.9 . . ?
C30 C29 H29 119.9 . . ?
C29 C30 C25 118.2(9) . . ?
C29 C30 H30 120.9 . . ?
C25 C30 H30 120.9 . . ?
N3 C31 C32 121.0(8) . . ?
N3 C31 H31 119.5 . . ?
C32 C31 H31 119.5 . . ?
C33 C32 C31 119.8(9) . . ?
C33 C32 H32 120.1 . . ?
C31 C32 H32 120.1 . . ?
C34 C33 C32 118.4(9) . . ?
C34 C33 H33 120.8 . . ?
C32 C33 H33 120.8 . . ?
C33 C34 C35 122.3(9) . . ?
C33 C34 H34 118.9 . . ?
C35 C34 H34 118.9 . . ?
C34 C35 N3 118.4(9) . . ?
C34 C35 C36 127.1(9) . . ?
N3 C35 C36 114.5(8) . . ?
C41 C36 C37 120.3(8) . . ?
C41 C36 C35 117.0(8) . . ?
C37 C36 C35 122.6(8) . . ?
C38 C37 C36 118.8(9) . . ?
C38 C37 H37 120.6 . . ?
C36 C37 H37 120.6 . . ?
C39 C38 C37 121.7(10) . . ?
C39 C38 H38 119.2 . . ?
C37 C38 H38 119.2 . . ?
C38 C39 C40 119.9(10) . . ?
C38 C39 H39 120.1 . . ?
C40 C39 H39 120.1 . . ?
C41 C40 C39 119.9(9) . . ?
C41 C40 H40 120.1 . . ?
C39 C40 H40 120.0 . . ?
C36 C41 C40 119.4(9) . . ?
C36 C41 Ir1 113.0(6) . . ?
C40 C41 Ir1 127.5(7) . . ?

loop_
_geom_bond_atom_site_label_1
_geom_bond_atom_site_label_2
_geom_bond_distance
_geom_bond_site_symmetry_2
_geom_bond_publ_flag
Ir1 N2 2.051(7) . ?
Ir1 N3 2.056(7) . ?
Ir1 C6 2.064(8) . ?
Ir1 C26 2.067(8) . ?
Ir1 C41 2.096(9) . ?
Ir1 C15 2.111(8) . ?
N2 C20 1.337(11) . ?
N2 C24 1.396(10) . ?
N3 C31 1.334(10) . ?
N3 C35 1.407(11) . ?
N4 C6 1.352(11) . ?
N4 C7 1.391(12) . ?
N4 C13 1.458(12) . ?
N5 C6 1.373(10) . ?
N5 C12 1.407(10) . ?
N5 C14 1.439(10) . ?
C7 C12 1.364(12) . ?
C7 C8 1.359(12) . ?
C8 C9 1.378(13) . ?
C8 H8 0.9500 . ?
C9 C10 1.364(14) . ?
C9 H9 0.9500 . ?
C10 C11 1.365(13) . ?
C10 H10 0.9500 . ?
C11 C12 1.384(13) . ?
C11 H11 0.9500 . ?
C13 H13A 0.9800 . ?
C13 H13B 0.9800 . ?
C13 H13C 0.9800 . ?
C14 C19 1.380(12) . ?
C14 C15 1.412(11) . ?
C15 C16 1.377(10) . ?
C16 C17 1.388(12) . ?
C16 H16 0.9500 . ?
C17 C18 1.341(12) . ?
C17 H17 0.9500 . ?
C18 C19 1.387(11) . ?
C18 H18 0.9500 . ?
C19 H19 0.9500 . ?
C20 C21 1.364(13) . ?
C20 H20 0.9500 . ?
C21 C22 1.403(14) . ?
C21 H21 0.9500 . ?
C22 C23 1.330(14) . ?
C22 H22 0.9500 . ?
C23 C24 1.396(13) . ?
C23 H23 0.9500 . ?
C24 C25 1.470(12) . ?
C25 C30 1.393(12) . ?
C25 C26 1.396(12) . ?
C26 C27 1.385(12) . ?
C27 C28 1.422(13) . ?
C27 H27 0.9500 . ?
C28 C29 1.363(13) . ?
C28 H28 0.9500 . ?
C29 C30 1.384(13) . ?
C29 H29 0.9500 . ?
C30 H30 0.9500 . ?
C31 C32 1.412(12) . ?
C31 H31 0.9500 . ?
C32 C33 1.385(13) . ?
C32 H32 0.9500 . ?
C33 C34 1.364(13) . ?
C33 H33 0.9500 . ?
C34 C35 1.392(12) . ?
C34 H34 0.9500 . ?
C35 C36 1.444(12) . ?
C36 C41 1.392(12) . ?
C36 C37 1.401(13) . ?
C37 C38 1.396(13) . ?
C37 H37 0.9500 . ?
C38 C39 1.354(14) . ?
C38 H38 0.9500 . ?
C39 C40 1.405(13) . ?
C39 H39 0.9500 . ?
C40 C41 1.399(12) . ?
C40 H40 0.9500 . ?

loop_
_geom_torsion_atom_site_label_1
_geom_torsion_atom_site_label_2
_geom_torsion_atom_site_label_3
_geom_torsion_atom_site_label_4
_geom_torsion
_geom_torsion_site_symmetry_1
_geom_torsion_site_symmetry_2
_geom_torsion_site_symmetry_3
_geom_torsion_site_symmetry_4
_geom_torsion_publ_flag
C6 Ir1 N2 C20 -7.9(8) . . . . ?
C26 Ir1 N2 C20 179.6(8) . . . . ?
C41 Ir1 N2 C20 90.2(8) . . . . ?
C15 Ir1 N2 C20 -85.6(8) . . . . ?
C6 Ir1 N2 C24 170.9(6) . . . . ?
C26 Ir1 N2 C24 -1.6(6) . . . . ?
C41 Ir1 N2 C24 -91.1(6) . . . . ?
C15 Ir1 N2 C24 93.1(6) . . . . ?
C6 Ir1 N3 C31 -90.1(7) . . . . ?
C26 Ir1 N3 C31 82.9(7) . . . . ?
C41 Ir1 N3 C31 173.0(7) . . . . ?
C15 Ir1 N3 C31 -11.8(7) . . . . ?
C6 Ir1 N3 C35 97.6(6) . . . . ?
C26 Ir1 N3 C35 -89.5(6) . . . . ?
C41 Ir1 N3 C35 0.6(6) . . . . ?
C15 Ir1 N3 C35 175.8(6) . . . . ?
C7 N4 C6 N5 -1.7(9) . . . . ?
C13 N4 C6 N5 179.5(8) . . . . ?
C7 N4 C6 Ir1 -177.7(8) . . . . ?
C13 N4 C6 Ir1 3.5(14) . . . . ?
C12 N5 C6 N4 1.9(9) . . . . ?
C14 N5 C6 N4 -177.3(6) . . . . ?
C12 N5 C6 Ir1 178.9(5) . . . . ?
C14 N5 C6 Ir1 -0.3(9) . . . . ?
N2 Ir1 C6 N4 89.5(9) . . . . ?
N3 Ir1 C6 N4 -87.2(9) . . . . ?
C41 Ir1 C6 N4 -7.0(10) . . . . ?
C15 Ir1 C6 N4 177.0(10) . . . . ?
N2 Ir1 C6 N5 -86.2(6) . . . . ?
N3 Ir1 C6 N5 97.1(6) . . . . ?
C41 Ir1 C6 N5 177.3(6) . . . . ?
C15 Ir1 C6 N5 1.3(6) . . . . ?
C6 N4 C7 C12 0.9(10) . . . . ?
C13 N4 C7 C12 179.8(8) . . . . ?
C6 N4 C7 C8 178.7(10) . . . . ?
C13 N4 C7 C8 -2.4(16) . . . . ?
C12 C7 C8 C9 0.6(15) . . . . ?
N4 C7 C8 C9 -177.0(10) . . . . ?
C7 C8 C9 C10 -1.7(17) . . . . ?
C8 C9 C10 C11 0.5(18) . . . . ?
C9 C10 C11 C12 1.8(17) . . . . ?
C8 C7 C12 C11 1.6(15) . . . . ?
N4 C7 C12 C11 179.7(9) . . . . ?
C8 C7 C12 N5 -177.7(9) . . . . ?
N4 C7 C12 N5 0.3(10) . . . . ?
C10 C11 C12 C7 -2.8(16) . . . . ?
C10 C11 C12 N5 176.3(10) . . . . ?
C6 N5 C12 C7 -1.4(10) . . . . ?
C14 N5 C12 C7 177.6(8) . . . . ?
C6 N5 C12 C11 179.4(11) . . . . ?
C14 N5 C12 C11 -1.6(17) . . . . ?
C6 N5 C14 C19 176.4(8) . . . . ?
C12 N5 C14 C19 -2.6(14) . . . . ?
C6 N5 C14 C15 -1.6(10) . . . . ?
C12 N5 C14 C15 179.5(8) . . . . ?
C19 C14 C15 C16 3.1(12) . . . . ?
N5 C14 C15 C16 -178.9(7) . . . . ?
C19 C14 C15 Ir1 -175.3(7) . . . . ?
N5 C14 C15 Ir1 2.7(9) . . . . ?
N2 Ir1 C15 C16 -85.2(7) . . . . ?
N3 Ir1 C15 C16 87.3(7) . . . . ?
C6 Ir1 C15 C16 179.6(8) . . . . ?
C26 Ir1 C15 C16 -5.2(8) . . . . ?
N2 Ir1 C15 C14 93.0(6) . . . . ?
N3 Ir1 C15 C14 -94.6(6) . . . . ?
C26 Ir1 C15 C14 173.0(6) . . . . ?
C14 C15 C16 C17 -2.9(12) . . . . ?
Ir1 C15 C16 C17 175.3(6) . . . . ?
C15 C16 C17 C18 3.2(13) . . . . ?
C16 C17 C18 C19 -3.6(13) . . . . ?
C15 C14 C19 C18 -3.6(13) . . . . ?
N5 C14 C19 C18 178.6(8) . . . . ?
C17 C18 C19 C14 3.7(13) . . . . ?
C24 N2 C20 C21 2.0(14) . . . . ?
Ir1 N2 C20 C21 -179.3(8) . . . . ?
N2 C20 C21 C22 -4.2(16) . . . . ?
C20 C21 C22 C23 2.3(15) . . . . ?
C21 C22 C23 C24 1.5(16) . . . . ?
C20 N2 C24 C23 2.0(12) . . . . ?
Ir1 N2 C24 C23 -176.9(7) . . . . ?
C20 N2 C24 C25 -179.9(8) . . . . ?
Ir1 N2 C24 C25 1.2(9) . . . . ?
C22 C23 C24 N2 -3.7(14) . . . . ?
C22 C23 C24 C25 178.5(9) . . . . ?
N2 C24 C25 C30 179.0(8) . . . . ?
C23 C24 C25 C30 -3.1(15) . . . . ?
N2 C24 C25 C26 0.3(11) . . . . ?
C23 C24 C25 C26 178.2(9) . . . . ?
C30 C25 C26 C27 1.8(13) . . . . ?
C24 C25 C26 C27 -179.6(8) . . . . ?
C30 C25 C26 Ir1 179.7(7) . . . . ?
C24 C25 C26 Ir1 -1.7(10) . . . . ?
N2 Ir1 C26 C27 179.4(8) . . . . ?
N3 Ir1 C26 C27 -4.9(8) . . . . ?
C41 Ir1 C26 C27 -84.7(8) . . . . ?
C15 Ir1 C26 C27 91.7(8) . . . . ?
N2 Ir1 C26 C25 1.8(6) . . . . ?
N3 Ir1 C26 C25 177.5(7) . . . . ?
C41 Ir1 C26 C25 97.6(7) . . . . ?
C15 Ir1 C26 C25 -86.0(7) . . . . ?
C25 C26 C27 C28 -2.1(13) . . . . ?
Ir1 C26 C27 C28 -179.7(7) . . . . ?
C26 C27 C28 C29 2.3(14) . . . . ?
C27 C28 C29 C30 -2.0(15) . . . . ?
C28 C29 C30 C25 1.5(15) . . . . ?
C26 C25 C30 C29 -1.5(14) . . . . ?
C24 C25 C30 C29 180.0(8) . . . . ?
C35 N3 C31 C32 -3.4(12) . . . . ?
Ir1 N3 C31 C32 -175.4(6) . . . . ?
N3 C31 C32 C33 3.9(13) . . . . ?
C31 C32 C33 C34 -2.0(13) . . . . ?
C32 C33 C34 C35 -0.2(13) . . . . ?
C33 C34 C35 N3 0.7(12) . . . . ?
C33 C34 C35 C36 178.6(8) . . . . ?
C31 N3 C35 C34 1.1(11) . . . . ?
Ir1 N3 C35 C34 173.8(6) . . . . ?
C31 N3 C35 C36 -177.0(7) . . . . ?
Ir1 N3 C35 C36 -4.3(9) . . . . ?
C34 C35 C36 C41 -170.6(8) . . . . ?
N3 C35 C36 C41 7.4(12) . . . . ?
C34 C35 C36 C37 9.2(14) . . . . ?
N3 C35 C36 C37 -172.9(8) . . . . ?
C41 C36 C37 C38 1.5(14) . . . . ?
C35 C36 C37 C38 -178.3(9) . . . . ?
C36 C37 C38 C39 1.4(15) . . . . ?
C37 C38 C39 C40 -2.7(16) . . . . ?
C38 C39 C40 C41 1.3(15) . . . . ?
C37 C36 C41 C40 -2.9(13) . . . . ?
C35 C36 C41 C40 176.9(8) . . . . ?
C37 C36 C41 Ir1 173.5(7) . . . . ?
C35 C36 C41 Ir1 -6.7(10) . . . . ?
C39 C40 C41 C36 1.5(14) . . . . ?
C39 C40 C41 Ir1 -174.3(7) . . . . ?
N2 Ir1 C41 C36 175.4(6) . . . . ?
N3 Ir1 C41 C36 3.3(6) . . . . ?
C6 Ir1 C41 C36 -89.1(7) . . . . ?
C26 Ir1 C41 C36 95.2(7) . . . . ?
N2 Ir1 C41 C40 -8.6(8) . . . . ?
N3 Ir1 C41 C40 179.3(8) . . . . ?
C6 Ir1 C41 C40 86.9(8) . . . . ?
C26 Ir1 C41 C40 -88.8(8) . . . . ?
